data_7214314
loop_
_publ_author_name
'Gruber, Tobias'
'Ei\&smann, Frank'
'Gruner, Margit'
'Heinz, Luisa G.'
'Seichter, Wilhelm'
'Weber, Edwin'

_publ_section_title
;
 Simple dinitro substituted calix[4]arene forming a honeycomb-like
 architecture with hydrophobic channels
;
_journal_issue 18
_journal_name_full CrystEngComm
_journal_page_first 3730
_journal_paper_doi 10.1039/c3ce41819g
_journal_volume 16
_journal_year 2014
_chemical_formula_moiety 'C32 H30 N2 O8, C H Cl3'
_chemical_formula_sum 'C33 H31 Cl3 N2 O8'
_chemical_formula_weight 689.95
_chemical_name_systematic
;
?
;
_space_group_IT_number 61
_symmetry_cell_setting orthorhombic
_symmetry_space_group_name_Hall '-P 2ac 2ab'
_symmetry_space_group_name_H-M 'P b c a'
_atom_sites_solution_hydrogens geom
_atom_sites_solution_primary direct
_atom_sites_solution_secondary difmap
_audit_creation_method SHELXL-97
_cell_angle_alpha 90.00
_cell_angle_beta 90.00
_cell_angle_gamma 90.00
_cell_formula_units_Z 8
_cell_length_a 16.1514(5)
_cell_length_b 16.4165(5)
_cell_length_c 24.4814(8)
_cell_measurement_reflns_used 7592
_cell_measurement_temperature 100(2)
_cell_measurement_theta_max 29.58
_cell_measurement_theta_min 2.48
_cell_volume 6491.2(4)
_computing_cell_refinement 'SAINT-NT (Sheldrick, 2008)'
_computing_data_collection 'Kappa APEX 2 (Bruker-AXS)'
_computing_data_reduction SAINT
_computing_molecular_graphics 'ORTEP-3 (Farrugia)'
_computing_publication_material SHELXTL
_computing_structure_refinement 'SHELXL-97 (Sheldrick, 1997)'
_computing_structure_solution 'SHELXS-97 (Sheldrick, 1990)'
_diffrn_ambient_temperature 100(2)
_diffrn_measured_fraction_theta_full 1.000
_diffrn_measured_fraction_theta_max 1.000
_diffrn_measurement_device_type 'CCD area detector'
_diffrn_measurement_method 'phi and omega scans'
_diffrn_radiation_monochromator graphite
_diffrn_radiation_source 'fine-focus sealed tube'
_diffrn_radiation_type MoK\a
_diffrn_radiation_wavelength 0.71073
_diffrn_reflns_av_R_equivalents 0.0369
_diffrn_reflns_av_sigmaI/netI 0.0236
_diffrn_reflns_limit_h_max 19
_diffrn_reflns_limit_h_min -19
_diffrn_reflns_limit_k_max 20
_diffrn_reflns_limit_k_min -20
_diffrn_reflns_limit_l_max 29
_diffrn_reflns_limit_l_min -30
_diffrn_reflns_number 45746
_diffrn_reflns_theta_full 26.10
_diffrn_reflns_theta_max 26.10
_diffrn_reflns_theta_min 1.66
_diffrn_standards_decay_% <1%
_exptl_absorpt_coefficient_mu 0.337
_exptl_absorpt_correction_T_max 0.9575
_exptl_absorpt_correction_T_min 0.8497
_exptl_absorpt_correction_type multi-scan
_exptl_absorpt_process_details 'SADABS (Sheldrick, 2004)'
_exptl_crystal_colour colourless
_exptl_crystal_density_diffrn 1.412
_exptl_crystal_density_method 'not measured'
_exptl_crystal_description rod
_exptl_crystal_F_000 2864
_exptl_crystal_size_max 0.50
_exptl_crystal_size_mid 0.18
_exptl_crystal_size_min 0.13
_refine_diff_density_max 0.880
_refine_diff_density_min -0.528
_refine_diff_density_rms 0.097
_refine_ls_extinction_method none
_refine_ls_goodness_of_fit_ref 1.284
_refine_ls_hydrogen_treatment constr
_refine_ls_matrix_type full
_refine_ls_number_parameters 444
_refine_ls_number_reflns 6445
_refine_ls_number_restraints 0
_refine_ls_restrained_S_all 1.286
_refine_ls_R_factor_all 0.0837
_refine_ls_R_factor_gt 0.0678
_refine_ls_shift/su_max 0.000
_refine_ls_shift/su_mean 0.000
_refine_ls_structure_factor_coef Fsqd
_refine_ls_weighting_details 'calc w=1/[\s^2^(Fo^2^)+(0.0957P)^2^+9.2233P] where P=(Fo^2^+2Fc^2^)/3'
_refine_ls_weighting_scheme calc
_refine_ls_wR_factor_gt 0.1960
_refine_ls_wR_factor_ref 0.2150
_reflns_number_gt 5278
_reflns_number_total 6445
_reflns_threshold_expression >2sigma(I)
_cod_data_source_file c3ce41819g.txt
_cod_data_source_block lure_1a_0m
_cod_depositor_comments
;
The following automatic conversions were performed:

'_exptl_absorpt_correction_type' value 'multi scan' changed to
'multi-scan' according to
/usr/data/users/saulius/crontab/automatic-downloads/rss-feeds/RSC/lib/dictionaries/cif_core.dic
dictionary named 'cif_core.dic' version 2.4.2 from 2011-04-26.

Automatic conversion script
Id: cif_fix_values 2281 2013-09-26 08:29:07Z andrius 
;
_cod_database_code 7214314

loop_
_symmetry_equiv_pos_as_xyz
'x, y, z'
'-x+1/2, -y, z+1/2'
'-x, y+1/2, -z+1/2'
'x+1/2, -y+1/2, -z'
'-x, -y, -z'
'x-1/2, y, -z-1/2'
'x, -y-1/2, z-1/2'
'-x-1/2, y-1/2, z'

loop_
_atom_site_label
_atom_site_type_symbol
_atom_site_fract_x
_atom_site_fract_y
_atom_site_fract_z
_atom_site_U_iso_or_equiv
_atom_site_adp_type
_atom_site_occupancy
_atom_site_symmetry_multiplicity
_atom_site_calc_flag
_atom_site_refinement_flags
_atom_site_disorder_assembly
_atom_site_disorder_group
O1 O 0.76596(15) 0.10487(15) 0.42732(10) 0.0277(6) Uani 1 1 d . A 2
O2 O 0.96430(14) 0.10793(13) 0.40254(9) 0.0204(5) Uani 1 1 d . A 2
O3 O 1.09048(14) -0.06368(14) 0.39657(10) 0.0270(5) Uani 1 1 d . A 2
O4 O 0.84667(17) -0.08790(17) 0.28512(10) 0.0343(6) Uani 1 1 d . A 2
O5 O 0.82854(18) 0.0995(2) 0.17599(11) 0.0446(8) Uani 1 1 d . A 2
O6 O 0.8401(2) 0.2294(2) 0.19121(12) 0.0512(8) Uani 1 1 d . A 2
O7 O 1.0372(2) 0.14373(16) 0.18506(12) 0.0447(8) Uani 1 1 d . A 2
O8 O 1.00789(17) 0.02468(16) 0.15391(10) 0.0340(6) Uani 1 1 d . A 2
N1 N 0.82826(18) 0.1586(2) 0.20682(13) 0.0354(8) Uani 1 1 d . A 2
N2 N 1.02950(18) 0.07015(17) 0.19102(12) 0.0261(6) Uani 1 1 d . A 2
C1 C 0.7202(2) -0.0212(2) 0.35384(14) 0.0283(8) Uani 1 1 d . A 2
H1A H 0.6788 -0.0116 0.3830 0.034 Uiso 1 1 calc R A 2
H1B H 0.6919 -0.0483 0.3229 0.034 Uiso 1 1 calc R A 2
C2 C 0.75578(19) 0.0602(2) 0.33486(13) 0.0247(7) Uani 1 1 d . A 2
C3 C 0.7717(2) 0.0738(2) 0.27983(14) 0.0281(8) Uani 1 1 d . A 2
H3 H 0.7550 0.0352 0.2531 0.034 Uiso 1 1 calc R A 2
C4 C 0.8122(2) 0.1445(2) 0.26466(14) 0.0285(8) Uani 1 1 d . A 2
C5 C 0.8401(2) 0.2018(2) 0.30181(14) 0.0277(8) Uani 1 1 d . A 2
H5 H 0.8690 0.2489 0.2898 0.033 Uiso 1 1 calc R A 2
C6 C 0.8250(2) 0.1892(2) 0.35695(14) 0.0257(7) Uani 1 1 d . A 2
C7 C 0.7808(2) 0.1193(2) 0.37257(14) 0.0242(7) Uani 1 1 d . A 2
C8 C 0.6901(3) 0.1427(3) 0.44543(17) 0.0414(10) Uani 1 1 d . A 2
H8A H 0.6934 0.2016 0.4395 0.062 Uiso 1 1 calc R A 2
H8B H 0.6820 0.1317 0.4844 0.062 Uiso 1 1 calc R A 2
H8C H 0.6434 0.1205 0.4247 0.062 Uiso 1 1 calc R A 2
C9 C 0.8625(2) 0.2468(2) 0.39887(15) 0.0288(8) Uani 1 1 d . A 2
H9A H 0.8377 0.3016 0.3947 0.035 Uiso 1 1 calc R A 2
H9B H 0.8496 0.2270 0.4361 0.035 Uiso 1 1 calc R A 2
C10 C 0.9551(2) 0.2525(2) 0.39185(13) 0.0234(7) Uani 1 1 d . A 2
C11 C 0.9955(3) 0.3260(2) 0.38206(14) 0.0299(8) Uani 1 1 d . A 2
H11 H 0.9641 0.3749 0.3806 0.036 Uiso 1 1 calc R A 2
C12 C 1.0800(3) 0.3293(2) 0.37446(14) 0.0306(8) Uani 1 1 d . A 2
H12 H 1.1064 0.3804 0.3687 0.037 Uiso 1 1 calc R A 2
C13 C 1.1266(2) 0.2585(2) 0.37512(14) 0.0268(7) Uani 1 1 d . A 2
H13 H 1.1846 0.2610 0.3690 0.032 Uiso 1 1 calc R A 2
C14 C 1.0887(2) 0.18357(19) 0.38470(13) 0.0211(7) Uani 1 1 d . A 2
C15 C 1.0034(2) 0.18203(18) 0.39463(12) 0.0189(6) Uani 1 1 d . A 2
C16 C 0.9595(2) 0.0838(2) 0.45881(15) 0.0320(8) Uani 1 1 d . A 2
H16A H 1.0152 0.0718 0.4725 0.048 Uiso 1 1 calc R A 2
H16B H 0.9248 0.0351 0.4620 0.048 Uiso 1 1 calc R A 2
H16C H 0.9353 0.1281 0.4804 0.048 Uiso 1 1 calc R A 2
C17 C 1.13547(19) 0.1033(2) 0.38068(14) 0.0230(7) Uani 1 1 d . A 2
H17A H 1.1946 0.1142 0.3730 0.028 Uiso 1 1 calc R A 2
H17B H 1.1318 0.0740 0.4159 0.028 Uiso 1 1 calc R A 2
C18 C 1.09953(18) 0.05047(19) 0.33551(13) 0.0200(6) Uani 1 1 d . A 2
C19 C 1.08359(18) 0.08312(19) 0.28445(14) 0.0208(6) Uani 1 1 d . A 2
H19 H 1.0982 0.1379 0.2765 0.025 Uiso 1 1 calc R A 2
C20 C 1.04597(19) 0.03488(19) 0.24504(13) 0.0210(7) Uani 1 1 d . A 2
C21 C 1.0195(2) -0.04439(19) 0.25550(14) 0.0236(7) Uani 1 1 d . A 2
H21 H 0.9929 -0.0754 0.2279 0.028 Uiso 1 1 calc R A 2
C22 C 1.0328(2) -0.07729(19) 0.30686(14) 0.0225(7) Uani 1 1 d . A 2
C23 C 1.07565(19) -0.03051(19) 0.34582(14) 0.0217(7) Uani 1 1 d . A 2
C24 C 1.1724(3) -0.0950(3) 0.40226(18) 0.0409(10) Uani 1 1 d . A 2
H24A H 1.1795 -0.1419 0.3779 0.061 Uiso 1 1 calc R A 2
H24B H 1.1814 -0.1121 0.4402 0.061 Uiso 1 1 calc R A 2
H24C H 1.2125 -0.0526 0.3926 0.061 Uiso 1 1 calc R A 2
C25 C 0.9945(2) -0.1585(2) 0.32307(15) 0.0278(8) Uani 1 1 d . A 2
H25A H 0.9757 -0.1879 0.2900 0.033 Uiso 1 1 calc R A 2
H25B H 1.0363 -0.1925 0.3419 0.033 Uiso 1 1 calc R A 2
C26 C 0.9220(2) -0.1432(2) 0.36059(16) 0.0324(8) Uani 1 1 d . A 2
C27 C 0.9255(3) -0.1613(2) 0.41625(17) 0.0351(9) Uani 1 1 d . A 2
H27 H 0.9720 -0.1894 0.4307 0.042 Uiso 1 1 calc R A 2
C28 C 0.8614(2) -0.1380(2) 0.45033(16) 0.0347(9) Uani 1 1 d . A 2
H28 H 0.8634 -0.1522 0.4879 0.042 Uiso 1 1 calc R A 2
C29 C 0.7953(2) -0.0952(2) 0.43096(15) 0.0323(8) Uani 1 1 d . A 2
H29 H 0.7531 -0.0783 0.4555 0.039 Uiso 1 1 calc R A 2
C30 C 0.7888(2) -0.0759(2) 0.37545(15) 0.0310(8) Uani 1 1 d . A 2
C31 C 0.8510(2) -0.10325(19) 0.34104(13) 0.0226(7) Uani 1 1 d . A 2
C32 C 0.7998(3) -0.1502(3) 0.25540(18) 0.0526(12) Uani 1 1 d . A 2
H32A H 0.8261 -0.2035 0.2607 0.079 Uiso 1 1 calc R A 2
H32B H 0.7991 -0.1369 0.2164 0.079 Uiso 1 1 calc R A 2
H32C H 0.7429 -0.1520 0.2692 0.079 Uiso 1 1 calc R A 2
C1G C 0.3980(2) 0.1210(2) 0.44144(17) 0.0255(8) Uani 0.860(3) 1 d PD B 1
H1G H 0.4175 0.1253 0.4028 0.031 Uiso 0.860(3) 1 calc PR B 1
Cl1G Cl 0.32071(11) 0.19542(9) 0.45235(12) 0.0385(4) Uani 0.860(3) 1 d PD B 1
Cl2G Cl 0.35765(10) 0.02379(7) 0.45160(6) 0.0553(4) Uani 0.860(3) 1 d PD B 1
Cl3G Cl 0.48211(8) 0.13999(11) 0.48470(5) 0.0562(5) Uani 0.860(3) 1 d PD B 1
C1H C 0.4171(8) 0.1415(7) 0.4450(8) 0.0255(8) Uani 0.140(3) 1 d PD B 2
H1H H 0.4234 0.1309 0.4050 0.031 Uiso 0.140(3) 1 calc PR B 2
Cl1H Cl 0.3167(6) 0.1758(8) 0.4546(9) 0.0385(4) Uani 0.140(3) 1 d PD B 2
Cl2H Cl 0.4891(4) 0.2157(4) 0.4617(3) 0.039(2) Uani 0.140(3) 1 d PD B 2
Cl3H Cl 0.4341(7) 0.0500(4) 0.4777(4) 0.072(4) Uani 0.140(3) 1 d PD B 2

loop_
_atom_site_aniso_label
_atom_site_aniso_U_11
_atom_site_aniso_U_22
_atom_site_aniso_U_33
_atom_site_aniso_U_23
_atom_site_aniso_U_13
_atom_site_aniso_U_12
O1 0.0252(12) 0.0346(14) 0.0233(12) 0.0056(10) 0.0074(10) 0.0108(10)
O2 0.0214(11) 0.0169(11) 0.0229(11) 0.0060(9) -0.0017(9) -0.0014(9)
O3 0.0244(12) 0.0234(12) 0.0332(13) 0.0058(10) -0.0001(10) 0.0025(9)
O4 0.0365(14) 0.0384(14) 0.0281(13) -0.0041(11) 0.0021(11) -0.0113(12)
O5 0.0383(16) 0.070(2) 0.0254(14) 0.0077(14) 0.0037(12) 0.0016(15)
O6 0.0520(18) 0.068(2) 0.0338(16) 0.0260(15) -0.0051(13) -0.0182(16)
O7 0.076(2) 0.0220(14) 0.0365(15) 0.0055(11) -0.0083(14) -0.0047(13)
O8 0.0447(16) 0.0309(14) 0.0265(13) -0.0049(11) -0.0034(11) -0.0002(12)
N1 0.0205(15) 0.062(2) 0.0237(16) 0.0110(16) -0.0023(12) -0.0043(15)
N2 0.0262(15) 0.0252(15) 0.0268(15) -0.0010(12) 0.0037(12) 0.0018(12)
C1 0.0172(15) 0.044(2) 0.0238(17) 0.0004(15) 0.0016(13) -0.0061(15)
C2 0.0116(14) 0.0391(19) 0.0235(16) 0.0074(14) 0.0019(12) 0.0015(13)
C3 0.0143(15) 0.046(2) 0.0240(17) 0.0054(15) -0.0024(12) 0.0022(14)
C4 0.0177(16) 0.048(2) 0.0199(16) 0.0155(15) 0.0013(13) 0.0051(15)
C5 0.0198(16) 0.0368(19) 0.0264(18) 0.0134(15) -0.0007(13) 0.0067(14)
C6 0.0201(16) 0.0310(18) 0.0260(17) 0.0048(14) 0.0011(13) 0.0129(14)
C7 0.0173(15) 0.0321(18) 0.0232(17) 0.0089(14) 0.0036(12) 0.0107(13)
C8 0.036(2) 0.048(2) 0.040(2) 0.0077(19) 0.0201(18) 0.0179(18)
C9 0.0338(19) 0.0240(17) 0.0286(18) 0.0015(14) 0.0059(15) 0.0117(15)
C10 0.0361(18) 0.0171(15) 0.0169(15) -0.0020(12) 0.0013(13) 0.0051(14)
C11 0.049(2) 0.0170(16) 0.0235(17) -0.0005(13) 0.0019(15) 0.0043(15)
C12 0.051(2) 0.0165(15) 0.0247(17) 0.0017(13) 0.0005(16) -0.0116(15)
C13 0.0287(17) 0.0275(17) 0.0241(17) -0.0013(14) -0.0013(14) -0.0097(14)
C14 0.0254(16) 0.0200(16) 0.0179(15) -0.0009(12) -0.0038(12) -0.0023(13)
C15 0.0275(16) 0.0137(14) 0.0156(14) 0.0013(11) -0.0021(12) -0.0021(12)
C16 0.0307(19) 0.035(2) 0.0299(19) 0.0172(15) -0.0056(15) -0.0079(15)
C17 0.0162(15) 0.0219(16) 0.0310(17) 0.0005(13) -0.0036(13) -0.0013(12)
C18 0.0135(14) 0.0180(15) 0.0285(17) -0.0005(12) 0.0006(12) 0.0019(12)
C19 0.0155(14) 0.0157(14) 0.0311(17) -0.0010(13) 0.0037(12) -0.0012(11)
C20 0.0186(15) 0.0201(15) 0.0244(16) 0.0005(13) 0.0056(12) 0.0018(12)
C21 0.0227(16) 0.0179(15) 0.0300(17) -0.0053(13) 0.0051(13) 0.0004(12)
C22 0.0218(15) 0.0140(15) 0.0317(18) -0.0027(13) 0.0071(13) 0.0025(12)
C23 0.0174(15) 0.0184(15) 0.0293(17) 0.0032(13) 0.0044(12) 0.0037(12)
C24 0.038(2) 0.038(2) 0.046(2) 0.0101(18) -0.0021(18) 0.0150(18)
C25 0.0317(19) 0.0142(15) 0.038(2) -0.0006(14) 0.0051(15) -0.0015(13)
C26 0.036(2) 0.0226(17) 0.038(2) -0.0008(15) 0.0042(16) -0.0081(15)
C27 0.040(2) 0.0236(18) 0.042(2) 0.0051(16) -0.0012(17) -0.0064(16)
C28 0.033(2) 0.038(2) 0.0329(19) -0.0057(16) 0.0005(16) -0.0140(16)
C29 0.034(2) 0.035(2) 0.0284(19) -0.0014(15) 0.0050(15) -0.0113(16)
C30 0.0294(18) 0.0324(19) 0.0312(19) 0.0015(15) 0.0034(15) -0.0125(15)
C31 0.0273(17) 0.0184(15) 0.0221(16) 0.0004(12) 0.0041(13) -0.0102(13)
C32 0.070(3) 0.059(3) 0.029(2) -0.008(2) 0.008(2) -0.019(2)
C1G 0.025(2) 0.032(2) 0.0197(17) -0.0045(16) -0.0048(15) -0.0053(16)
Cl1G 0.0513(6) 0.0347(10) 0.0294(6) -0.0034(9) -0.0034(5) 0.0135(6)
Cl2G 0.0739(10) 0.0271(6) 0.0650(9) 0.0000(6) 0.0171(7) -0.0068(6)
Cl3G 0.0318(6) 0.1002(12) 0.0365(7) -0.0154(7) -0.0104(5) 0.0003(7)
C1H 0.025(2) 0.032(2) 0.0197(17) -0.0045(16) -0.0048(15) -0.0053(16)
Cl1H 0.0513(6) 0.0347(10) 0.0294(6) -0.0034(9) -0.0034(5) 0.0135(6)
Cl2H 0.031(3) 0.040(4) 0.045(4) 0.002(3) 0.005(3) -0.005(3)
Cl3H 0.125(10) 0.041(5) 0.049(5) 0.017(4) 0.007(5) 0.026(5)

loop_
_atom_type_symbol
_atom_type_description
_atom_type_scat_dispersion_real
_atom_type_scat_dispersion_imag
_atom_type_scat_source
C C 0.0033 0.0016 'International Tables Vol C Tables 4.2.6.8 and 6.1.1.4'
H H 0.0000 0.0000 'International Tables Vol C Tables 4.2.6.8 and 6.1.1.4'
N N 0.0061 0.0033 'International Tables Vol C Tables 4.2.6.8 and 6.1.1.4'
O O 0.0106 0.0060 'International Tables Vol C Tables 4.2.6.8 and 6.1.1.4'
Cl Cl 0.1484 0.1585 'International Tables Vol C Tables 4.2.6.8 and 6.1.1.4'

loop_
_geom_angle_atom_site_label_1
_geom_angle_atom_site_label_2
_geom_angle_atom_site_label_3
_geom_angle
C7 O1 C8 111.8(3)
C15 O2 C16 113.7(2)
C23 O3 C24 113.1(3)
C31 O4 C32 112.8(3)
O5 N1 O6 123.4(3)
O5 N1 C4 118.1(3)
O6 N1 C4 118.5(4)
O7 N2 O8 122.8(3)
O7 N2 C20 118.6(3)
O8 N2 C20 118.6(3)
O1 C7 C2 118.1(3)
O1 C7 C6 119.5(3)
C2 C7 C6 122.3(3)
C3 C2 C7 118.3(3)
C3 C2 C1 120.4(3)
C7 C2 C1 121.0(3)
C4 C3 C2 118.9(3)
C4 C3 H3 120.5
C2 C3 H3 120.5
C3 C4 C5 123.2(3)
C3 C4 N1 118.6(3)
C5 C4 N1 118.2(3)
C4 C5 C6 118.7(3)
C4 C5 H5 120.7
C6 C5 H5 120.7
C5 C6 C7 118.5(3)
C5 C6 C9 119.5(3)
C7 C6 C9 121.8(3)
C10 C9 C6 110.9(3)
C10 C9 H9A 109.5
C6 C9 H9A 109.5
C10 C9 H9B 109.5
C6 C9 H9B 109.5
H9A C9 H9B 108.0
O2 C15 C10 118.6(3)
O2 C15 C14 119.3(3)
C10 C15 C14 121.8(3)
C11 C10 C15 117.7(3)
C11 C10 C9 122.5(3)
C15 C10 C9 119.8(3)
C12 C11 C10 121.4(3)
C12 C11 H11 119.3
C10 C11 H11 119.3
C11 C12 C13 120.2(3)
C11 C12 H12 119.9
C13 C12 H12 119.9
C12 C13 C14 120.3(3)
C12 C13 H13 119.8
C14 C13 H13 119.8
C13 C14 C15 118.5(3)
C13 C14 C17 122.4(3)
C15 C14 C17 118.9(3)
C18 C17 C14 110.6(3)
C18 C17 H17A 109.5
C14 C17 H17A 109.5
C18 C17 H17B 109.5
C14 C17 H17B 109.5
H17A C17 H17B 108.1
O3 C23 C22 118.8(3)
O3 C23 C18 119.2(3)
C22 C23 C18 122.0(3)
C19 C18 C23 118.5(3)
C19 C18 C17 120.5(3)
C23 C18 C17 120.9(3)
C18 C19 C20 119.2(3)
C18 C19 H19 120.4
C20 C19 H19 120.4
C19 C20 C21 122.6(3)
C19 C20 N2 118.7(3)
C21 C20 N2 118.6(3)
C22 C21 C20 118.9(3)
C22 C21 H21 120.5
C20 C21 H21 120.5
C21 C22 C23 118.6(3)
C21 C22 C25 121.0(3)
C23 C22 C25 120.1(3)
C26 C25 C22 109.2(3)
C26 C25 H25A 109.8
C22 C25 H25A 109.8
C26 C25 H25B 109.8
C22 C25 H25B 109.8
H25A C25 H25B 108.3
C30 C31 O4 120.2(3)
C30 C31 C26 122.4(3)
O4 C31 C26 117.4(3)
C27 C26 C31 117.7(3)
C27 C26 C25 121.8(4)
C31 C26 C25 120.2(3)
C28 C27 C26 120.0(4)
C28 C27 H27 120.0
C26 C27 H27 120.0
C29 C28 C27 121.2(4)
C29 C28 H28 119.4
C27 C28 H28 119.4
C28 C29 C30 120.9(4)
C28 C29 H29 119.6
C30 C29 H29 119.6
C31 C30 C29 117.6(4)
C31 C30 C1 120.5(3)
C29 C30 C1 121.7(3)
C30 C1 C2 110.4(3)
C30 C1 H1A 109.6
C2 C1 H1A 109.6
C30 C1 H1B 109.6
C2 C1 H1B 109.6
H1A C1 H1B 108.1
O1 C8 H8A 109.5
O1 C8 H8B 109.5
H8A C8 H8B 109.5
O1 C8 H8C 109.5
H8A C8 H8C 109.5
H8B C8 H8C 109.5
O2 C16 H16A 109.5
O2 C16 H16B 109.5
H16A C16 H16B 109.5
O2 C16 H16C 109.5
H16A C16 H16C 109.5
H16B C16 H16C 109.5
O3 C24 H24A 109.5
O3 C24 H24B 109.5
H24A C24 H24B 109.5
O3 C24 H24C 109.5
H24A C24 H24C 109.5
H24B C24 H24C 109.5
O4 C32 H32A 109.5
O4 C32 H32B 109.5
H32A C32 H32B 109.5
O4 C32 H32C 109.5
H32A C32 H32C 109.5
H32B C32 H32C 109.5
Cl2G C1G Cl3G 111.5(2)
Cl2G C1G Cl1G 110.3(2)
Cl3G C1G Cl1G 109.5(2)
Cl2G C1G H1G 108.5
Cl3G C1G H1G 108.5
Cl1G C1G H1G 108.5
Cl3H C1H Cl2H 113.3(8)
Cl3H C1H Cl1H 111.6(8)
Cl2H C1H Cl1H 111.6(8)
Cl3H C1H H1H 106.6
Cl2H C1H H1H 106.6
Cl1H C1H H1H 106.6

loop_
_geom_bond_atom_site_label_1
_geom_bond_atom_site_label_2
_geom_bond_distance
O1 C7 1.382(4)
O1 C8 1.443(4)
O2 C15 1.385(4)
O2 C16 1.435(4)
O3 C23 1.378(4)
O3 C24 1.426(5)
O4 C31 1.394(4)
O4 C32 1.466(5)
O5 N1 1.229(5)
O6 N1 1.238(5)
O7 N2 1.223(4)
O8 N2 1.227(4)
N1 C4 1.458(4)
N2 C20 1.468(4)
C1 C2 1.526(5)
C1 C30 1.522(5)
C1 H1A 0.9900
C1 H1B 0.9900
C2 C3 1.390(5)
C2 C7 1.400(5)
C3 C4 1.383(5)
C3 H3 0.9500
C4 C5 1.384(6)
C5 C6 1.388(5)
C5 H5 0.9500
C6 C9 1.521(5)
C7 C6 1.404(5)
C8 H8A 0.9800
C8 H8B 0.9800
C8 H8C 0.9800
C9 C10 1.509(5)
C9 H9A 0.9900
C9 H9B 0.9900
C10 C15 1.397(4)
C10 C11 1.392(5)
C11 C12 1.379(6)
C11 H11 0.9500
C12 C13 1.385(5)
C12 H12 0.9500
C13 C14 1.393(5)
C13 H13 0.9500
C14 C17 1.522(4)
C15 C14 1.399(5)
C16 H16A 0.9800
C16 H16B 0.9800
C16 H16C 0.9800
C17 C18 1.520(4)
C17 H17A 0.9900
C17 H17B 0.9900
C18 C19 1.384(5)
C19 C20 1.388(5)
C19 H19 0.9500
C20 C21 1.393(5)
C21 C22 1.385(5)
C21 H21 0.9500
C22 C25 1.522(4)
C23 C22 1.406(5)
C23 C18 1.407(4)
C24 H24A 0.9800
C24 H24B 0.9800
C24 H24C 0.9800
C25 C26 1.509(5)
C25 H25A 0.9900
C25 H25B 0.9900
C26 C27 1.396(6)
C27 C28 1.384(6)
C27 H27 0.9500
C28 C29 1.363(6)
C28 H28 0.9500
C29 C30 1.399(5)
C29 H29 0.9500
C31 C30 1.386(5)
C31 C26 1.405(5)
C32 H32A 0.9800
C32 H32B 0.9800
C32 H32C 0.9800
C1G Cl2G 1.742(4)
C1G Cl3G 1.750(4)
C1G Cl1G 1.767(4)
C1G H1G 1.0000
C1H Cl3H 1.725(10)
C1H Cl2H 1.732(10)
C1H Cl1H 1.733(10)
C1H H1H 1.0000

loop_
_geom_torsion_atom_site_label_1
_geom_torsion_atom_site_label_2
_geom_torsion_atom_site_label_3
_geom_torsion_atom_site_label_4
_geom_torsion
C8 O1 C7 C2 -95.7(4)
C8 O1 C7 C6 88.7(4)
O1 C7 C2 C3 -179.0(3)
C6 C7 C2 C3 -3.5(5)
O1 C7 C2 C1 -5.3(4)
C6 C7 C2 C1 170.2(3)
C7 C2 C3 C4 0.7(5)
C1 C2 C3 C4 -173.0(3)
C2 C3 C4 C5 1.9(5)
C2 C3 C4 N1 -179.6(3)
O5 N1 C4 C3 -21.4(5)
O6 N1 C4 C3 158.0(3)
O5 N1 C4 C5 157.1(3)
O6 N1 C4 C5 -23.5(5)
C3 C4 C5 C6 -1.7(5)
N1 C4 C5 C6 179.8(3)
C4 C5 C6 C7 -1.1(5)
C4 C5 C6 C9 173.9(3)
O1 C7 C6 C5 179.1(3)
C2 C7 C6 C5 3.7(5)
O1 C7 C6 C9 4.3(5)
C2 C7 C6 C9 -171.1(3)
C5 C6 C9 C10 -54.6(4)
C7 C6 C9 C10 120.1(3)
C16 O2 C15 C10 -93.8(3)
C16 O2 C15 C14 92.0(3)
O2 C15 C10 C11 -177.9(3)
C14 C15 C10 C11 -3.9(5)
O2 C15 C10 C9 1.5(4)
C14 C15 C10 C9 175.6(3)
C6 C9 C10 C11 122.0(3)
C6 C9 C10 C15 -57.4(4)
C15 C10 C11 C12 1.0(5)
C9 C10 C11 C12 -178.4(3)
C10 C11 C12 C13 1.6(5)
C11 C12 C13 C14 -1.5(5)
C12 C13 C14 C15 -1.3(5)
C12 C13 C14 C17 174.2(3)
O2 C15 C14 C13 178.0(3)
C10 C15 C14 C13 4.0(5)
O2 C15 C14 C17 2.4(4)
C10 C15 C14 C17 -171.6(3)
C13 C14 C17 C18 -117.1(3)
C15 C14 C17 C18 58.3(4)
C24 O3 C23 C22 99.8(4)
C24 O3 C23 C18 -83.8(4)
O3 C23 C18 C19 -179.5(3)
C22 C23 C18 C19 -3.1(5)
O3 C23 C18 C17 -4.5(4)
C22 C23 C18 C17 171.8(3)
C14 C17 C18 C19 47.3(4)
C14 C17 C18 C23 -127.6(3)
C23 C18 C19 C20 -1.0(4)
C17 C18 C19 C20 -176.0(3)
C18 C19 C20 C21 3.3(5)
C18 C19 C20 N2 -179.9(3)
O7 N2 C20 C19 -11.4(5)
O8 N2 C20 C19 169.3(3)
O7 N2 C20 C21 165.5(3)
O8 N2 C20 C21 -13.8(4)
C19 C20 C21 C22 -1.4(5)
N2 C20 C21 C22 -178.2(3)
C20 C21 C22 C23 -2.6(5)
C20 C21 C22 C25 171.1(3)
O3 C23 C22 C21 -178.7(3)
C18 C23 C22 C21 5.0(5)
O3 C23 C22 C25 7.5(4)
C18 C23 C22 C25 -168.8(3)
C21 C22 C25 C26 -104.2(4)
C23 C22 C25 C26 69.5(4)
C32 O4 C31 C30 -87.0(4)
C32 O4 C31 C26 96.1(4)
C30 C31 C26 C27 5.3(5)
O4 C31 C26 C27 -177.9(3)
C30 C31 C26 C25 -169.2(3)
O4 C31 C26 C25 7.7(5)
C22 C25 C26 C27 -108.2(4)
C22 C25 C26 C31 66.0(4)
C31 C26 C27 C28 -1.6(5)
C25 C26 C27 C28 172.8(3)
C26 C27 C28 C29 -2.1(6)
C27 C28 C29 C30 2.4(6)
O4 C31 C30 C29 178.2(3)
C26 C31 C30 C29 -5.1(5)
O4 C31 C30 C1 -6.7(5)
C26 C31 C30 C1 170.0(3)
C28 C29 C30 C31 1.2(5)
C28 C29 C30 C1 -173.8(3)
C31 C30 C1 C2 -64.1(4)
C29 C30 C1 C2 110.7(4)
C3 C2 C1 C30 98.6(4)
C7 C2 C1 C30 -74.9(4)
